data_7035420
loop_
_publ_author_name
'Holthausen, M. H.'
'Weigand, J. J.'

_publ_section_title
;
 Formation of the spirocyclic, Si-centered cage cations
 [ClP(NSiMe3)2Si(NSiMe3)2P5](+) and [P5(NSiMe3)2Si(NSiMe3)2P5](2.).
;
_journal_issue 5
_journal_name_full 'Dalton transactions (Cambridge, England : 2003)'
_journal_page_first 1953
_journal_page_last 1961
_journal_paper_doi 10.1039/c5dt01512j
_journal_volume 45
_journal_year 2016
_chemical_formula_sum 'C12 H36 Cl11 Ga3 N4 P10 Si5'
_chemical_formula_weight 1285.71
_chemical_name_systematic
;
 ?
;
_space_group_IT_number 14
_symmetry_space_group_name_Hall '-P 2ybc'
_symmetry_space_group_name_H-M 'P 1 21/c 1'
_atom_sites_solution_hydrogens geom
_atom_sites_solution_primary direct
_atom_sites_solution_secondary difmap
_audit_creation_method SHELXL-97
_audit_update_record
;
2015-04-18 deposited with the CCDC.
2015-06-05 downloaded from the CCDC.
;
_cell_angle_alpha 90.00
_cell_angle_beta 92.7970(10)
_cell_angle_gamma 90.00
_cell_formula_units_Z 4
_cell_length_a 13.7339(7)
_cell_length_b 25.0441(12)
_cell_length_c 14.6026(7)
_cell_measurement_temperature 153(2)
_cell_volume 5016.6(4)
_computing_structure_refinement 'SHELXL-97 (Sheldrick, 1997)'
_diffrn_ambient_temperature 153(2)
_diffrn_measured_fraction_theta_full 1.000
_diffrn_measured_fraction_theta_max 1.000
_diffrn_radiation_monochromator graphite
_diffrn_radiation_source 'fine-focus sealed tube'
_diffrn_radiation_type MoK\a
_diffrn_radiation_wavelength 0.71073
_diffrn_reflns_av_R_equivalents 0.0229
_diffrn_reflns_av_sigmaI/netI 0.0192
_diffrn_reflns_limit_h_max 17
_diffrn_reflns_limit_h_min -18
_diffrn_reflns_limit_k_max 32
_diffrn_reflns_limit_k_min -32
_diffrn_reflns_limit_l_max 19
_diffrn_reflns_limit_l_min -19
_diffrn_reflns_number 50683
_diffrn_reflns_theta_full 27.88
_diffrn_reflns_theta_max 27.88
_diffrn_reflns_theta_min 1.48
_exptl_absorpt_coefficient_mu 2.643
_exptl_absorpt_correction_T_max 0.7421
_exptl_absorpt_correction_T_min 0.6068
_exptl_crystal_density_diffrn 1.702
_exptl_crystal_density_method 'not measured'
_exptl_crystal_F_000 2544
_exptl_crystal_size_max 0.21
_exptl_crystal_size_mid 0.18
_exptl_crystal_size_min 0.12
_refine_diff_density_max 1.431
_refine_diff_density_min -1.001
_refine_diff_density_rms 0.084
_refine_ls_extinction_method none
_refine_ls_goodness_of_fit_ref 1.044
_refine_ls_hydrogen_treatment mixed
_refine_ls_matrix_type full
_refine_ls_number_parameters 418
_refine_ls_number_reflns 11964
_refine_ls_number_restraints 0
_refine_ls_restrained_S_all 1.044
_refine_ls_R_factor_all 0.0380
_refine_ls_R_factor_gt 0.0306
_refine_ls_shift/su_max 0.001
_refine_ls_shift/su_mean 0.000
_refine_ls_structure_factor_coef Fsqd
_refine_ls_weighting_details 'calc w=1/[\s^2^(Fo^2^)+(0.0429P)^2^+3.8944P] where P=(Fo^2^+2Fc^2^)/3'
_refine_ls_weighting_scheme calc
_refine_ls_wR_factor_gt 0.0773
_refine_ls_wR_factor_ref 0.0811
_reflns_number_gt 10240
_reflns_number_total 11964
_reflns_threshold_expression >2sigma(I)
_cod_data_source_file c5dt01512j2.cif
_cod_data_source_block jjw0127
_cod_depositor_comments 'Adding full bibliography for 7035419--7035422.cif.'
_cod_database_code 7035420

loop_
_symmetry_equiv_pos_as_xyz
'x, y, z'
'-x, y+1/2, -z+1/2'
'-x, -y, -z'
'x, -y-1/2, z-1/2'

loop_
_atom_site_label
_atom_site_type_symbol
_atom_site_fract_x
_atom_site_fract_y
_atom_site_fract_z
_atom_site_U_iso_or_equiv
_atom_site_adp_type
_atom_site_occupancy
_atom_site_symmetry_multiplicity
_atom_site_calc_flag
_atom_site_refinement_flags
Ga1 Ga 0.23633(2) 0.312871(10) 0.638396(17) 0.02824(7) Uani 1 1 d .
Ga3 Ga -0.74247(2) -0.043155(10) 0.790691(19) 0.02955(7) Uani 1 1 d .
Ga2 Ga 0.29954(2) 0.326310(12) 0.893855(19) 0.03361(7) Uani 1 1 d .
P6 P -0.40497(4) 0.13276(2) 0.78481(4) 0.02115(11) Uani 1 1 d .
Si1 Si -0.23311(4) 0.12289(2) 0.75682(4) 0.01913(11) Uani 1 1 d .
P1 P -0.05954(4) 0.11882(2) 0.73254(4) 0.02103(11) Uani 1 1 d .
Si2 Si -0.09544(5) 0.13563(2) 0.94359(4) 0.02326(12) Uani 1 1 d .
Cl11 Cl -0.71388(5) 0.01125(3) 0.67760(4) 0.03633(14) Uani 1 1 d .
Cl1 Cl 0.35467(5) 0.33930(3) 0.74656(4) 0.03408(13) Uani 1 1 d .
Si5 Si -0.34450(5) 0.01072(2) 0.79668(5) 0.02713(14) Uani 1 1 d .
P2 P 0.04419(5) 0.18030(3) 0.70346(5) 0.02973(13) Uani 1 1 d .
P3 P 0.04984(4) 0.05738(2) 0.73410(5) 0.02963(13) Uani 1 1 d .
Si3 Si -0.17801(5) 0.10223(3) 0.54392(4) 0.02688(13) Uani 1 1 d .
P8 P -0.48129(4) 0.14859(3) 0.90759(4) 0.03015(13) Uani 1 1 d .
P7 P -0.53849(5) 0.13002(3) 0.70157(5) 0.03202(14) Uani 1 1 d .
Cl5 Cl 0.19843(5) 0.26209(3) 0.87917(5) 0.04393(16) Uani 1 1 d .
Cl4 Cl 0.25488(5) 0.22746(2) 0.63004(4) 0.03340(13) Uani 1 1 d .
Cl3 Cl 0.09890(5) 0.33846(3) 0.68402(5) 0.04314(16) Uani 1 1 d .
Si4 Si -0.31272(5) 0.24473(2) 0.73471(4) 0.02576(13) Uani 1 1 d .
Cl8 Cl -0.77839(5) 0.00551(3) 0.90790(4) 0.03810(14) Uani 1 1 d .
P5 P 0.14537(5) 0.12523(3) 0.78400(5) 0.03562(15) Uani 1 1 d .
P10 P -0.58790(5) 0.18789(3) 0.80779(5) 0.04073(17) Uani 1 1 d .
Cl2 Cl 0.28134(7) 0.35577(3) 0.52026(5) 0.0516(2) Uani 1 1 d .
P4 P 0.12249(5) 0.11280(3) 0.63761(5) 0.03882(16) Uani 1 1 d .
Cl10 Cl -0.61410(5) -0.09094(3) 0.82350(6) 0.05085(19) Uani 1 1 d .
Cl9 Cl -0.86533(5) -0.09351(3) 0.75074(5) 0.04406(16) Uani 1 1 d .
P9 P -0.60055(5) 0.10274(3) 0.83263(5) 0.03906(16) Uani 1 1 d .
N2 N -0.16051(13) 0.11282(7) 0.66475(12) 0.0222(4) Uani 1 1 d .
N1 N -0.12605(13) 0.12628(7) 0.82416(12) 0.0209(4) Uani 1 1 d .
N3 N -0.31724(13) 0.17462(7) 0.75690(13) 0.0224(4) Uani 1 1 d .
N4 N -0.32832(13) 0.08131(7) 0.78281(13) 0.0217(4) Uani 1 1 d .
C1 C -0.21697(18) 0.14059(11) 0.99494(16) 0.0323(5) Uani 1 1 d .
H1A H -0.2523 0.1715 0.9691 0.048 Uiso 1 1 calc R
H1B H -0.2079 0.1448 1.0615 0.048 Uiso 1 1 calc R
H1C H -0.2545 0.1080 0.9812 0.048 Uiso 1 1 calc R
C3 C -0.02380(19) 0.07769(10) 0.98675(17) 0.0337(5) Uani 1 1 d .
H3A H -0.0588 0.0447 0.9705 0.051 Uiso 1 1 calc R
H3B H -0.0143 0.0801 1.0536 0.051 Uiso 1 1 calc R
H3C H 0.0398 0.0775 0.9591 0.051 Uiso 1 1 calc R
C2 C -0.0267(2) 0.19918(11) 0.95757(18) 0.0370(6) Uani 1 1 d .
H2A H 0.0372 0.1954 0.9312 0.055 Uiso 1 1 calc R
H2B H -0.0178 0.2078 1.0229 0.055 Uiso 1 1 calc R
H2C H -0.0631 0.2280 0.9260 0.055 Uiso 1 1 calc R
C4 C -0.3118(2) 0.10079(13) 0.52212(19) 0.0424(6) Uani 1 1 d .
H4A H -0.3393 0.0710 0.5559 0.064 Uiso 1 1 calc R
H4B H -0.3270 0.0961 0.4563 0.064 Uiso 1 1 calc R
H4C H -0.3399 0.1344 0.5426 0.064 Uiso 1 1 calc R
C12 C -0.4170(2) -0.01346(10) 0.69498(19) 0.0375(6) Uani 1 1 d .
H12A H -0.4774 0.0073 0.6877 0.056 Uiso 1 1 calc R
H12B H -0.4328 -0.0513 0.7031 0.056 Uiso 1 1 calc R
H12C H -0.3792 -0.0092 0.6402 0.056 Uiso 1 1 calc R
C9 C -0.1833(2) 0.25736(10) 0.7089(2) 0.0377(6) Uani 1 1 d .
H9A H -0.1405 0.2446 0.7600 0.057 Uiso 1 1 calc R
H9B H -0.1733 0.2958 0.7005 0.057 Uiso 1 1 calc R
H9C H -0.1679 0.2384 0.6528 0.057 Uiso 1 1 calc R
C10 C -0.4085(2) -0.00103(12) 0.9036(2) 0.0423(6) Uani 1 1 d .
H10A H -0.3762 0.0193 0.9539 0.063 Uiso 1 1 calc R
H10B H -0.4066 -0.0392 0.9185 0.063 Uiso 1 1 calc R
H10C H -0.4764 0.0106 0.8951 0.063 Uiso 1 1 calc R
C8 C -0.3461(2) 0.28075(11) 0.8387(2) 0.0445(7) Uani 1 1 d .
H8A H -0.4151 0.2744 0.8494 0.067 Uiso 1 1 calc R
H8B H -0.3352 0.3191 0.8305 0.067 Uiso 1 1 calc R
H8C H -0.3059 0.2679 0.8914 0.067 Uiso 1 1 calc R
C5 C -0.1225(3) 0.15936(13) 0.48498(19) 0.0473(7) Uani 1 1 d .
H5A H -0.1517 0.1927 0.5054 0.071 Uiso 1 1 calc R
H5B H -0.1343 0.1556 0.4186 0.071 Uiso 1 1 calc R
H5C H -0.0522 0.1600 0.4998 0.071 Uiso 1 1 calc R
C11 C -0.2180(2) -0.01517(11) 0.8042(2) 0.0452(7) Uani 1 1 d .
H11A H -0.1864 -0.0074 0.7470 0.068 Uiso 1 1 calc R
H11B H -0.2191 -0.0539 0.8140 0.068 Uiso 1 1 calc R
H11C H -0.1816 0.0020 0.8555 0.068 Uiso 1 1 calc R
C6 C -0.1185(2) 0.03875(12) 0.5159(2) 0.0458(7) Uani 1 1 d .
H6A H -0.0491 0.0406 0.5348 0.069 Uiso 1 1 calc R
H6B H -0.1255 0.0325 0.4497 0.069 Uiso 1 1 calc R
H6C H -0.1492 0.0094 0.5483 0.069 Uiso 1 1 calc R
C7 C -0.3966(2) 0.25942(11) 0.6346(2) 0.0466(7) Uani 1 1 d .
H7A H -0.3776 0.2383 0.5819 0.070 Uiso 1 1 calc R
H7B H -0.3930 0.2975 0.6197 0.070 Uiso 1 1 calc R
H7C H -0.4634 0.2503 0.6493 0.070 Uiso 1 1 calc R
Cl6 Cl 0.43468(6) 0.30636(6) 0.96517(6) 0.0771(3) Uani 1 1 d .
Cl7 Cl 0.23879(11) 0.40063(4) 0.93011(8) 0.0938(4) Uani 1 1 d .

loop_
_atom_site_aniso_label
_atom_site_aniso_U_11
_atom_site_aniso_U_22
_atom_site_aniso_U_33
_atom_site_aniso_U_23
_atom_site_aniso_U_13
_atom_site_aniso_U_12
Ga1 0.03734(15) 0.02454(13) 0.02287(13) 0.00290(10) 0.00188(10) -0.00126(10)
Ga3 0.03461(15) 0.02228(13) 0.03152(14) -0.00043(10) -0.00098(11) -0.00393(10)
Ga2 0.03398(15) 0.03890(16) 0.02846(14) -0.00499(11) 0.00665(11) -0.00673(12)
P6 0.0198(3) 0.0198(3) 0.0237(3) -0.0012(2) -0.0005(2) 0.0002(2)
Si1 0.0202(3) 0.0172(3) 0.0200(3) 0.0001(2) 0.0007(2) -0.0008(2)
P1 0.0202(3) 0.0210(3) 0.0219(3) -0.0009(2) 0.0012(2) -0.0011(2)
Si2 0.0254(3) 0.0233(3) 0.0209(3) -0.0011(2) -0.0011(2) -0.0001(2)
Cl11 0.0449(3) 0.0324(3) 0.0317(3) 0.0020(2) 0.0015(3) -0.0075(3)
Cl1 0.0352(3) 0.0397(3) 0.0277(3) -0.0023(2) 0.0053(2) -0.0104(3)
Si5 0.0267(3) 0.0181(3) 0.0364(4) 0.0028(2) -0.0002(3) -0.0027(2)
P2 0.0254(3) 0.0252(3) 0.0389(3) 0.0017(3) 0.0053(2) -0.0030(2)
P3 0.0250(3) 0.0240(3) 0.0399(3) -0.0013(2) 0.0013(2) 0.0020(2)
Si3 0.0331(3) 0.0271(3) 0.0202(3) -0.0028(2) -0.0011(2) -0.0001(3)
P8 0.0238(3) 0.0381(3) 0.0286(3) -0.0068(3) 0.0017(2) 0.0005(2)
P7 0.0247(3) 0.0399(4) 0.0308(3) -0.0051(3) -0.0056(2) 0.0013(3)
Cl5 0.0459(4) 0.0486(4) 0.0370(3) 0.0102(3) -0.0015(3) -0.0166(3)
Cl4 0.0414(3) 0.0259(3) 0.0333(3) 0.0000(2) 0.0061(2) -0.0008(2)
Cl3 0.0381(3) 0.0475(4) 0.0434(4) 0.0022(3) -0.0028(3) 0.0133(3)
Si4 0.0334(3) 0.0169(3) 0.0266(3) 0.0004(2) -0.0026(3) 0.0007(2)
Cl8 0.0520(4) 0.0332(3) 0.0290(3) -0.0023(2) 0.0000(3) -0.0006(3)
P5 0.0229(3) 0.0343(3) 0.0489(4) -0.0034(3) -0.0051(3) -0.0010(3)
P10 0.0307(3) 0.0449(4) 0.0461(4) -0.0092(3) -0.0039(3) 0.0146(3)
Cl2 0.0895(6) 0.0391(4) 0.0271(3) 0.0070(3) 0.0105(3) -0.0128(4)
P4 0.0366(4) 0.0381(4) 0.0433(4) -0.0038(3) 0.0170(3) -0.0004(3)
Cl10 0.0393(4) 0.0387(4) 0.0746(5) 0.0122(3) 0.0038(3) 0.0058(3)
Cl9 0.0491(4) 0.0351(3) 0.0472(4) -0.0011(3) -0.0062(3) -0.0168(3)
P9 0.0250(3) 0.0510(4) 0.0413(4) -0.0069(3) 0.0032(3) -0.0100(3)
N2 0.0229(9) 0.0228(9) 0.0208(9) -0.0016(7) 0.0004(7) -0.0012(7)
N1 0.0208(9) 0.0226(9) 0.0194(9) -0.0009(7) 0.0011(7) -0.0014(7)
N3 0.0222(9) 0.0199(9) 0.0250(9) 0.0008(7) 0.0002(7) -0.0002(7)
N4 0.0204(9) 0.0179(8) 0.0267(9) -0.0003(7) 0.0014(7) -0.0003(7)
C1 0.0339(13) 0.0417(14) 0.0216(11) -0.0014(10) 0.0051(9) 0.0037(11)
C3 0.0377(14) 0.0325(13) 0.0305(12) 0.0040(10) -0.0045(10) 0.0077(11)
C2 0.0455(15) 0.0307(13) 0.0341(13) -0.0064(10) -0.0050(11) -0.0069(11)
C4 0.0396(15) 0.0536(17) 0.0328(14) -0.0032(12) -0.0097(11) 0.0012(13)
C12 0.0421(15) 0.0257(12) 0.0444(15) -0.0059(11) -0.0023(12) -0.0039(11)
C9 0.0411(15) 0.0229(12) 0.0495(16) 0.0059(11) 0.0051(12) -0.0075(10)
C10 0.0445(16) 0.0390(15) 0.0436(16) 0.0116(12) 0.0028(12) -0.0106(12)
C8 0.0608(19) 0.0297(14) 0.0435(16) -0.0125(12) 0.0092(14) -0.0029(13)
C5 0.068(2) 0.0484(17) 0.0253(13) 0.0068(12) 0.0044(13) -0.0139(15)
C11 0.0346(14) 0.0233(13) 0.077(2) 0.0025(13) -0.0034(14) 0.0030(11)
C6 0.0559(18) 0.0421(16) 0.0385(15) -0.0154(12) -0.0074(13) 0.0105(13)
C7 0.0608(19) 0.0310(14) 0.0459(16) 0.0078(12) -0.0197(14) 0.0020(13)
Cl6 0.0361(4) 0.1610(11) 0.0334(4) -0.0058(5) -0.0055(3) -0.0090(5)
Cl7 0.1553(12) 0.0417(5) 0.0920(8) -0.0062(5) 0.0847(8) 0.0066(6)

loop_
_atom_type_symbol
_atom_type_description
_atom_type_scat_dispersion_real
_atom_type_scat_dispersion_imag
_atom_type_scat_source
C C 0.0033 0.0016 'International Tables Vol C Tables 4.2.6.8 and 6.1.1.4'
H H 0.0000 0.0000 'International Tables Vol C Tables 4.2.6.8 and 6.1.1.4'
N N 0.0061 0.0033 'International Tables Vol C Tables 4.2.6.8 and 6.1.1.4'
Si Si 0.0817 0.0704 'International Tables Vol C Tables 4.2.6.8 and 6.1.1.4'
P P 0.1023 0.0942 'International Tables Vol C Tables 4.2.6.8 and 6.1.1.4'
Cl Cl 0.1484 0.1585 'International Tables Vol C Tables 4.2.6.8 and 6.1.1.4'
Ga Ga 0.2307 1.6083 'International Tables Vol C Tables 4.2.6.8 and 6.1.1.4'

loop_
_geom_angle_atom_site_label_1
_geom_angle_atom_site_label_2
_geom_angle_atom_site_label_3
_geom_angle
Cl3 Ga1 Cl2 113.25(3)
Cl3 Ga1 Cl4 115.12(3)
Cl2 Ga1 Cl4 114.26(3)
Cl3 Ga1 Cl1 107.75(3)
Cl2 Ga1 Cl1 100.69(3)
Cl4 Ga1 Cl1 104.00(3)
Cl9 Ga3 Cl10 110.69(3)
Cl9 Ga3 Cl8 109.55(3)
Cl10 Ga3 Cl8 110.41(3)
Cl9 Ga3 Cl11 108.99(3)
Cl10 Ga3 Cl11 109.66(3)
Cl8 Ga3 Cl11 107.46(3)
Cl7 Ga2 Cl5 115.23(5)
Cl7 Ga2 Cl6 115.21(6)
Cl5 Ga2 Cl6 114.72(4)
Cl7 Ga2 Cl1 104.89(3)
Cl5 Ga2 Cl1 104.56(3)
Cl6 Ga2 Cl1 99.67(3)
N3 P6 N4 90.99(9)
N3 P6 P7 119.30(7)
N4 P6 P7 119.19(7)
N3 P6 P8 118.36(7)
N4 P6 P8 119.34(7)
P7 P6 P8 92.30(3)
N3 P6 Si1 45.64(7)
N4 P6 Si1 45.38(6)
P7 P6 Si1 135.29(3)
P8 P6 Si1 132.41(3)
N4 Si1 N1 122.39(9)
N4 Si1 N2 123.61(9)
N1 Si1 N2 86.73(9)
N4 Si1 N3 86.49(9)
N1 Si1 N3 120.67(9)
N2 Si1 N3 121.19(9)
N4 Si1 P6 43.29(6)
N1 Si1 P6 134.86(7)
N2 Si1 P6 138.35(7)
N3 Si1 P6 43.22(6)
N4 Si1 P1 139.92(7)
N1 Si1 P1 43.32(6)
N2 Si1 P1 43.44(6)
N3 Si1 P1 133.58(7)
P6 Si1 P1 176.31(3)
N1 P1 N2 90.81(9)
N1 P1 P3 118.80(7)
N2 P1 P3 120.08(7)
N1 P1 P2 118.14(7)
N2 P1 P2 119.03(7)
P3 P1 P2 92.59(3)
N1 P1 Si1 45.42(6)
N2 P1 Si1 45.43(6)
P3 P1 Si1 135.95(3)
P2 P1 Si1 131.45(3)
N1 Si2 C3 109.02(10)
N1 Si2 C2 108.26(11)
C3 Si2 C2 112.10(13)
N1 Si2 C1 103.18(10)
C3 Si2 C1 112.77(12)
C2 Si2 C1 111.02(13)
Ga1 Cl1 Ga2 109.94(3)
N4 Si5 C12 107.27(11)
N4 Si5 C10 108.54(12)
C12 Si5 C10 111.48(13)
N4 Si5 C11 103.33(11)
C12 Si5 C11 113.55(14)
C10 Si5 C11 112.12(15)
P1 P2 P4 83.19(3)
P1 P2 P5 81.73(3)
P4 P2 P5 57.69(3)
P1 P3 P4 83.26(3)
P1 P3 P5 81.88(3)
P4 P3 P5 57.71(3)
N2 Si3 C6 107.89(12)
N2 Si3 C4 104.91(11)
C6 Si3 C4 113.11(14)
N2 Si3 C5 107.77(11)
C6 Si3 C5 111.48(16)
C4 Si3 C5 111.27(15)
P6 P8 P9 82.71(3)
P6 P8 P10 82.46(3)
P9 P8 P10 57.93(3)
P6 P7 P9 82.89(3)
P6 P7 P10 82.39(3)
P9 P7 P10 57.83(3)
N3 Si4 C8 108.62(12)
N3 Si4 C7 108.21(11)
C8 Si4 C7 112.49(15)
N3 Si4 C9 104.22(10)
C8 Si4 C9 111.21(14)
C7 Si4 C9 111.68(15)
P4 P5 P3 61.14(3)
P4 P5 P2 61.07(3)
P3 P5 P2 87.60(3)
P9 P10 P8 61.01(3)
P9 P10 P7 60.81(3)
P8 P10 P7 87.48(3)
P5 P4 P2 61.25(3)
P5 P4 P3 61.16(3)
P2 P4 P3 87.71(3)
P10 P9 P7 61.36(3)
P10 P9 P8 61.05(3)
P7 P9 P8 87.79(3)
P1 N2 Si1 91.12(9)
P1 N2 Si3 131.72(11)
Si1 N2 Si3 137.13(11)
P1 N1 Si1 91.26(9)
P1 N1 Si2 133.24(11)
Si1 N1 Si2 135.48(11)
P6 N3 Si1 91.14(9)
P6 N3 Si4 134.10(12)
Si1 N3 Si4 134.75(11)
P6 N4 Si1 91.34(9)
P6 N4 Si5 132.73(11)
Si1 N4 Si5 135.85(11)
Si2 C1 H1A 109.5
Si2 C1 H1B 109.5
H1A C1 H1B 109.5
Si2 C1 H1C 109.5
H1A C1 H1C 109.5
H1B C1 H1C 109.5
Si2 C3 H3A 109.5
Si2 C3 H3B 109.5
H3A C3 H3B 109.5
Si2 C3 H3C 109.5
H3A C3 H3C 109.5
H3B C3 H3C 109.5
Si2 C2 H2A 109.5
Si2 C2 H2B 109.5
H2A C2 H2B 109.5
Si2 C2 H2C 109.5
H2A C2 H2C 109.5
H2B C2 H2C 109.5
Si3 C4 H4A 109.5
Si3 C4 H4B 109.5
H4A C4 H4B 109.5
Si3 C4 H4C 109.5
H4A C4 H4C 109.5
H4B C4 H4C 109.5
Si5 C12 H12A 109.5
Si5 C12 H12B 109.5
H12A C12 H12B 109.5
Si5 C12 H12C 109.5
H12A C12 H12C 109.5
H12B C12 H12C 109.5
Si4 C9 H9A 109.5
Si4 C9 H9B 109.5
H9A C9 H9B 109.5
Si4 C9 H9C 109.5
H9A C9 H9C 109.5
H9B C9 H9C 109.5
Si5 C10 H10A 109.5
Si5 C10 H10B 109.5
H10A C10 H10B 109.5
Si5 C10 H10C 109.5
H10A C10 H10C 109.5
H10B C10 H10C 109.5
Si4 C8 H8A 109.5
Si4 C8 H8B 109.5
H8A C8 H8B 109.5
Si4 C8 H8C 109.5
H8A C8 H8C 109.5
H8B C8 H8C 109.5
Si3 C5 H5A 109.5
Si3 C5 H5B 109.5
H5A C5 H5B 109.5
Si3 C5 H5C 109.5
H5A C5 H5C 109.5
H5B C5 H5C 109.5
Si5 C11 H11A 109.5
Si5 C11 H11B 109.5
H11A C11 H11B 109.5
Si5 C11 H11C 109.5
H11A C11 H11C 109.5
H11B C11 H11C 109.5
Si3 C6 H6A 109.5
Si3 C6 H6B 109.5
H6A C6 H6B 109.5
Si3 C6 H6C 109.5
H6A C6 H6C 109.5
H6B C6 H6C 109.5
Si4 C7 H7A 109.5
Si4 C7 H7B 109.5
H7A C7 H7B 109.5
Si4 C7 H7C 109.5
H7A C7 H7C 109.5
H7B C7 H7C 109.5

loop_
_geom_bond_atom_site_label_1
_geom_bond_atom_site_label_2
_geom_bond_distance
Ga1 Cl3 2.1307(7)
Ga1 Cl2 2.1486(7)
Ga1 Cl4 2.1583(7)
Ga1 Cl1 2.3074(7)
Ga3 Cl9 2.1638(7)
Ga3 Cl10 2.1651(8)
Ga3 Cl8 2.1773(7)
Ga3 Cl11 2.1912(7)
Ga2 Cl7 2.1176(10)
Ga2 Cl5 2.1288(7)
Ga2 Cl6 2.1424(9)
Ga2 Cl1 2.3376(7)
P6 N3 1.6628(19)
P6 N4 1.6650(18)
P6 P7 2.1511(8)
P6 P8 2.1572(8)
P6 Si1 2.4277(8)
Si1 N4 1.7283(19)
Si1 N1 1.7306(19)
Si1 N2 1.7309(19)
Si1 N3 1.7360(19)
Si1 P1 2.4291(8)
P1 N1 1.6669(18)
P1 N2 1.6707(19)
P1 P3 2.1499(8)
P1 P2 2.1540(8)
Si2 N1 1.7892(18)
Si2 C3 1.847(2)
Si2 C2 1.857(3)
Si2 C1 1.867(2)
Si5 N4 1.7944(19)
Si5 C12 1.849(3)
Si5 C10 1.853(3)
Si5 C11 1.853(3)
P2 P4 2.2449(10)
P2 P5 2.2488(10)
P3 P4 2.2459(10)
P3 P5 2.2464(9)
Si3 N2 1.7888(19)
Si3 C6 1.843(3)
Si3 C4 1.849(3)
Si3 C5 1.853(3)
P8 P9 2.2415(9)
P8 P10 2.2424(10)
P7 P9 2.2396(10)
P7 P10 2.2515(10)
Si4 N3 1.7871(19)
Si4 C8 1.843(3)
Si4 C7 1.853(3)
Si4 C9 1.862(3)
P5 P4 2.1678(11)
P10 P9 2.1716(12)
C1 H1A 0.9800
C1 H1B 0.9800
C1 H1C 0.9800
C3 H3A 0.9800
C3 H3B 0.9800
C3 H3C 0.9800
C2 H2A 0.9800
C2 H2B 0.9800
C2 H2C 0.9800
C4 H4A 0.9800
C4 H4B 0.9800
C4 H4C 0.9800
C12 H12A 0.9800
C12 H12B 0.9800
C12 H12C 0.9800
C9 H9A 0.9800
C9 H9B 0.9800
C9 H9C 0.9800
C10 H10A 0.9800
C10 H10B 0.9800
C10 H10C 0.9800
C8 H8A 0.9800
C8 H8B 0.9800
C8 H8C 0.9800
C5 H5A 0.9800
C5 H5B 0.9800
C5 H5C 0.9800
C11 H11A 0.9800
C11 H11B 0.9800
C11 H11C 0.9800
C6 H6A 0.9800
C6 H6B 0.9800
C6 H6C 0.9800
C7 H7A 0.9800
C7 H7B 0.9800
C7 H7C 0.9800
